data_1525907
loop_
_publ_author_name
'Mannix, D.'
'Kawamata, S.'
'Coad, S.'
'Lander, G.H.'
'Brown, P.J.'
'Paixao, J.A.'
'Yamaguchi, Y.'
'Rebizant, J.'
'Langridge, S.'

_publ_section_title
;
 Neutron and synchrotron diffraction study of U Pt Ge
;
_journal_name_full 'Physical Review, Serie 3. B - Condensed Matter (18,1978-)'
_journal_page_first 3801
_journal_page_last 3809
_journal_volume 62
_journal_year 2000
_chemical_formula_sum 'Ge Pt U'
_chemical_name_systematic 'U Pt Ge'
_space_group_IT_number 44
_symmetry_space_group_name_Hall 'I 2 -2'
_symmetry_space_group_name_H-M 'I m m 2'
_cell_angle_alpha 90
_cell_angle_beta 90
_cell_angle_gamma 90
_cell_formula_units_Z 4
_cell_length_a 4.32
_cell_length_b 7.17
_cell_length_c 7.5
_cell_volume 232.308
_citation_journal_id_ASTM PRBMDO
_cod_data_source_file Mannix_PRBMDO_2000_481.cif
_cod_data_source_block Ge1Pt1U1
_cod_original_formula_sum 'Ge1 Pt1 U1'
_cod_database_code 1525907

loop_
_symmetry_equiv_pos_as_xyz
x,y,z
-x,-y,z
-x,y,z
x,-y,z
x+1/2,y+1/2,z+1/2
-x+1/2,-y+1/2,z+1/2
-x+1/2,y+1/2,z+1/2
x+1/2,-y+1/2,z+1/2

loop_
_atom_site_label
_atom_site_type_symbol
_atom_site_fract_x
_atom_site_fract_y
_atom_site_fract_z
_atom_site_occupancy
_atom_site_U_iso_or_equiv
Pt1 Pt 0 0.7217 0.314 1 0.0
U2 U 0 0.5 0.686 1 0.0
U1 U 0 0 0.625 1 0.0
Ge1 Ge 0 0.206 0.984 1 0.0
